data_1533655
loop_
_publ_author_name
'Bazela, W.'
'Wawrzynska, E.'
'Penc, B.'
'Zygmunt, A.'
'Stuesser, N.'
'Szytula, A.'

_publ_section_title
;
 Magnetic structures of R2 Rh Si3 (R = Ho, Er) compounds
;
_journal_name_full 'Journal of Alloys Compd.'
_journal_page_first 76
_journal_page_last 80
_journal_volume 360
_journal_year 2003
_chemical_formula_sum 'Er2 Rh Si3'
_space_group_IT_number 190
_symmetry_space_group_name_Hall 'P -6c -2c'
_symmetry_space_group_name_H-M 'P -6 2 c'
_cell_angle_alpha 90
_cell_angle_beta 90
_cell_angle_gamma 120
_cell_formula_units_Z 4
_cell_length_a 8.078
_cell_length_b 8.078
_cell_length_c 7.748
_cell_volume 437.853
_citation_journal_id_ASTM JALCEU
_cod_data_source_file Bazela_JALCEU_2003_90.cif
_cod_data_source_block Er2Rh1Si3
_cod_original_cell_volume 437.8526
_cod_original_formula_sum 'Er2 Rh1 Si3'
_cod_database_code 1533655

loop_
_symmetry_equiv_pos_as_xyz
x,y,z
-x+y,-x,-z+1/2
-y,x-y,z
x,y,-z+1/2
-x+y,-x,z
-y,x-y,-z+1/2
y,x,z+1/2
x-y,-y,-z
-x,-x+y,z+1/2
y,x,-z
x-y,-y,z+1/2
-x,-x+y,-z

loop_
_atom_site_label
_atom_site_type_symbol
_atom_site_fract_x
_atom_site_fract_y
_atom_site_fract_z
_atom_site_occupancy
_atom_site_U_iso_or_equiv
Er2 Er 0.515 0.016 0.25 1 0.0
Rh1 Rh 0.3333 0.6667 0.045 1 0.0
Er1 Er 0 0 0.25 1 0.0
Si1 Si 0.172 -0.154 0.008 1 0.0
